data_7036032
loop_
_publ_author_name
'Mori, Asami'
'Suzuki, Takayoshi'
'Nakatani, Yuichi'
'Sunatsuki, Yukinari'
'Kojima, Masaaki'
'Nakajima, Kiyohiko'

_publ_section_title
;
 Palladium(ii) mononuclear and palladium(ii)/ruthenium(ii) heterodinuclear
 complexes containing 2-quinolyl-substituted
 (pyridine-2-carbonyl)hydrazone.
;
_journal_issue 36
_journal_name_full 'Dalton transactions (Cambridge, England : 2003)'
_journal_page_first 15757
_journal_page_last 15760
_journal_paper_doi 10.1039/c5dt02345a
_journal_volume 44
_journal_year 2015
_chemical_formula_moiety 'C54 H45 Cl7 N4 O P2 Pd Ru'
_chemical_formula_sum 'C54 H45 Cl7 N4 O P2 Pd Ru'
_chemical_formula_weight 1283.50
_space_group_IT_number 2
_symmetry_cell_setting triclinic
_symmetry_Int_Tables_number 2
_symmetry_space_group_name_Hall '-P 1'
_symmetry_space_group_name_H-M 'P -1'
_atom_sites_solution_hydrogens geom
_atom_sites_solution_primary direct
_atom_sites_solution_secondary difmap
_audit_creation_method SHELXL-97
_audit_update_record
;
2015-06-11 deposited with the CCDC.
2015-07-31 downloaded from the CCDC.
;
_cell_angle_alpha 93.998(2)
_cell_angle_beta 101.667(1)
_cell_angle_gamma 91.621(2)
_cell_formula_units_Z 2
_cell_length_a 10.7286(5)
_cell_length_b 15.3170(8)
_cell_length_c 17.1968(9)
_cell_measurement_reflns_used 23969
_cell_measurement_temperature 298
_cell_measurement_theta_max 27.64
_cell_measurement_theta_min 3.02
_cell_volume 2758.2(2)
_computing_cell_refinement CrystalClear
_computing_data_collection 'CrystalClear (Rigaku, 2008)'
_computing_data_reduction CrystalClear
_computing_molecular_graphics 'ORTEP-3 for win'
_computing_publication_material SHELXL97
_computing_structure_refinement 'SHELXL97 (Sheldrick, 2008)'
_computing_structure_solution 'SIR2004 (Burla, et al., 2005)'
_diffrn_ambient_temperature 298
_diffrn_detector_area_resol_mean 6.849
_diffrn_measured_fraction_theta_full 0.995
_diffrn_measured_fraction_theta_max 0.995
_diffrn_measurement_device_type 'Rigaku SCX mini'
_diffrn_measurement_method \w
_diffrn_radiation_monochromator graphite
_diffrn_radiation_source 'sealed tube'
_diffrn_radiation_type 'Mo K\a'
_diffrn_radiation_wavelength 0.71075
_diffrn_reflns_av_R_equivalents 0.0721
_diffrn_reflns_av_sigmaI/netI 0.0968
_diffrn_reflns_limit_h_max 13
_diffrn_reflns_limit_h_min -13
_diffrn_reflns_limit_k_max 19
_diffrn_reflns_limit_k_min -19
_diffrn_reflns_limit_l_max 22
_diffrn_reflns_limit_l_min -22
_diffrn_reflns_number 29074
_diffrn_reflns_theta_full 27.49
_diffrn_reflns_theta_max 27.49
_diffrn_reflns_theta_min 3.02
_exptl_absorpt_coefficient_mu 1.039
_exptl_absorpt_correction_T_max 0.9032
_exptl_absorpt_correction_T_min 0.7458
_exptl_absorpt_correction_type numerical
_exptl_absorpt_process_details 'NUMABS (Rigaku, 1999)'
_exptl_crystal_colour green
_exptl_crystal_density_diffrn 1.545
_exptl_crystal_density_method 'not measured'
_exptl_crystal_description prism
_exptl_crystal_F_000 1288
_exptl_crystal_size_max 0.30
_exptl_crystal_size_mid 0.20
_exptl_crystal_size_min 0.10
_refine_diff_density_max 1.473
_refine_diff_density_min -0.754
_refine_diff_density_rms 0.108
_refine_ls_extinction_method none
_refine_ls_goodness_of_fit_ref 1.054
_refine_ls_hydrogen_treatment noref
_refine_ls_matrix_type full
_refine_ls_number_parameters 631
_refine_ls_number_reflns 12577
_refine_ls_number_restraints 0
_refine_ls_restrained_S_all 1.054
_refine_ls_R_factor_all 0.1149
_refine_ls_R_factor_gt 0.0647
_refine_ls_shift/su_max 0.001
_refine_ls_shift/su_mean 0.000
_refine_ls_structure_factor_coef Fsqd
_refine_ls_weighting_details 'calc w=1/[\s^2^(Fo^2^)+(0.0572P)^2^+2.8393P] where P=(Fo^2^+2Fc^2^)/3'
_refine_ls_weighting_scheme calc
_refine_ls_wR_factor_gt 0.1331
_refine_ls_wR_factor_ref 0.1525
_reflns_number_gt 8178
_reflns_number_total 12577
_reflns_threshold_expression 'I > 2\s(I)'
_cod_data_source_file c5dt02345a2.cif
_cod_data_source_block comp3
_cod_depositor_comments 'Adding full bibliography for 7036029--7036032.cif.'
_cod_database_code 7036032

loop_
_symmetry_equiv_pos_as_xyz
'x, y, z'
'-x, -y, -z'

loop_
_atom_site_label
_atom_site_type_symbol
_atom_site_fract_x
_atom_site_fract_y
_atom_site_fract_z
_atom_site_U_iso_or_equiv
_atom_site_adp_type
_atom_site_occupancy
_atom_site_symmetry_multiplicity
_atom_site_calc_flag
_atom_site_refinement_flags
Pd1 Pd 0.49932(4) -0.06364(3) 0.28251(2) 0.03448(13) Uani 1 1 d .
Ru1 Ru 0.64186(4) 0.23337(3) 0.23904(2) 0.03022(12) Uani 1 1 d .
Cl1 Cl 0.44371(13) 0.27093(10) 0.27638(9) 0.0444(4) Uani 1 1 d .
Cl2 Cl 0.80875(14) 0.16555(10) 0.18447(9) 0.0470(4) Uani 1 1 d .
Cl3 Cl 0.37755(16) -0.18043(10) 0.30962(9) 0.0522(4) Uani 1 1 d .
Cl4 Cl 0.0629(2) 0.10925(19) 0.04873(15) 0.1072(8) Uani 1 1 d .
Cl5 Cl 0.1790(3) 0.0832(2) 0.21083(16) 0.1164(9) Uani 1 1 d .
Cl6 Cl -0.1959(5) -0.1074(4) 0.2411(3) 0.234(2) Uani 1 1 d .
Cl7 Cl 0.0455(6) -0.1307(6) 0.2322(6) 0.409(6) Uani 1 1 d .
P1 P 0.79291(13) 0.30983(9) 0.33746(8) 0.0338(3) Uani 1 1 d .
P2 P 0.60989(13) 0.34335(9) 0.15035(8) 0.0319(3) Uani 1 1 d .
O1 O 0.5232(4) 0.1437(2) 0.1531(2) 0.0400(9) Uani 1 1 d .
N1 N 0.6092(4) -0.0441(3) 0.3941(3) 0.0339(10) Uani 1 1 d .
N2 N 0.6188(4) 0.1201(3) 0.3024(2) 0.0320(10) Uani 1 1 d .
N3 N 0.5635(4) 0.0493(3) 0.2526(2) 0.0339(10) Uani 1 1 d .
N4 N 0.4082(4) -0.0719(3) 0.1663(3) 0.0389(11) Uani 1 1 d .
C1 C 0.6375(5) -0.1117(4) 0.4429(3) 0.0379(13) Uani 1 1 d .
C2 C 0.6455(6) -0.1969(4) 0.4097(4) 0.0451(15) Uani 1 1 d .
H2 H 0.6324 -0.2077 0.3547 0.054 Uiso 1 1 calc R
C3 C 0.6723(6) -0.2643(4) 0.4572(4) 0.0569(18) Uani 1 1 d .
H3 H 0.6809 -0.3201 0.4345 0.068 Uiso 1 1 calc R
C4 C 0.6871(7) -0.2502(4) 0.5400(4) 0.0590(18) Uani 1 1 d .
H4 H 0.6983 -0.2974 0.5716 0.071 Uiso 1 1 calc R
C5 C 0.6851(6) -0.1679(4) 0.5742(4) 0.0505(16) Uani 1 1 d .
H5 H 0.6976 -0.1588 0.6293 0.061 Uiso 1 1 calc R
C6 C 0.6643(5) -0.0964(4) 0.5271(3) 0.0376(13) Uani 1 1 d .
C7 C 0.6777(5) -0.0069(4) 0.5587(3) 0.0401(14) Uani 1 1 d .
H7 H 0.6938 0.0063 0.6135 0.048 Uiso 1 1 calc R
C8 C 0.6671(5) 0.0584(4) 0.5093(3) 0.0389(13) Uani 1 1 d .
H8 H 0.6824 0.1162 0.5302 0.047 Uiso 1 1 calc R
C9 C 0.6329(5) 0.0394(3) 0.4258(3) 0.0323(12) Uani 1 1 d .
C10 C 0.6372(5) 0.1131(3) 0.3792(3) 0.0339(12) Uani 1 1 d .
H10 H 0.6569 0.1663 0.4094 0.041 Uiso 1 1 calc R
C11 C 0.5127(5) 0.0701(4) 0.1790(3) 0.0337(12) Uani 1 1 d .
C12 C 0.4320(5) -0.0008(4) 0.1288(3) 0.0376(13) Uani 1 1 d .
C13 C 0.3779(6) 0.0067(4) 0.0497(3) 0.0449(15) Uani 1 1 d .
H13 H 0.3925 0.0574 0.0254 0.054 Uiso 1 1 calc R
C14 C 0.3023(6) -0.0615(4) 0.0071(4) 0.0534(17) Uani 1 1 d .
H14 H 0.2660 -0.0581 -0.0464 0.064 Uiso 1 1 calc R
C15 C 0.2815(7) -0.1348(5) 0.0453(4) 0.0580(18) Uani 1 1 d .
H15 H 0.2322 -0.1822 0.0173 0.070 Uiso 1 1 calc R
C16 C 0.3342(6) -0.1380(4) 0.1255(4) 0.0522(16) Uani 1 1 d .
H16 H 0.3176 -0.1871 0.1513 0.063 Uiso 1 1 calc R
C17 C 0.8883(5) 0.2374(4) 0.4082(3) 0.0422(14) Uani 1 1 d .
C18 C 0.9261(6) 0.1581(4) 0.3811(4) 0.0534(17) Uani 1 1 d .
H18 H 0.9048 0.1405 0.3270 0.064 Uiso 1 1 calc R
C19 C 0.9960(6) 0.1037(5) 0.4338(5) 0.066(2) Uani 1 1 d .
H19 H 1.0220 0.0504 0.4146 0.079 Uiso 1 1 calc R
C20 C 1.0263(7) 0.1280(6) 0.5131(5) 0.075(2) Uani 1 1 d .
H20 H 1.0712 0.0910 0.5482 0.090 Uiso 1 1 calc R
C21 C 0.9904(8) 0.2071(6) 0.5409(5) 0.077(2) Uani 1 1 d .
H21 H 1.0134 0.2242 0.5950 0.092 Uiso 1 1 calc R
C22 C 0.9201(7) 0.2627(5) 0.4897(4) 0.064(2) Uani 1 1 d .
H22 H 0.8946 0.3158 0.5095 0.077 Uiso 1 1 calc R
C23 C 0.7463(5) 0.3895(4) 0.4116(3) 0.0392(13) Uani 1 1 d .
C24 C 0.6410(6) 0.3673(4) 0.4416(3) 0.0480(15) Uani 1 1 d .
H24 H 0.5884 0.3192 0.4184 0.058 Uiso 1 1 calc R
C25 C 0.6135(7) 0.4163(5) 0.5058(4) 0.063(2) Uani 1 1 d .
H25 H 0.5421 0.4006 0.5255 0.075 Uiso 1 1 calc R
C26 C 0.6892(7) 0.4880(5) 0.5414(4) 0.066(2) Uani 1 1 d .
H26 H 0.6695 0.5205 0.5847 0.080 Uiso 1 1 calc R
C27 C 0.7942(7) 0.5104(4) 0.5120(4) 0.0583(18) Uani 1 1 d .
H27 H 0.8460 0.5587 0.5357 0.070 Uiso 1 1 calc R
C28 C 0.8243(6) 0.4624(4) 0.4477(4) 0.0485(16) Uani 1 1 d .
H28 H 0.8960 0.4783 0.4285 0.058 Uiso 1 1 calc R
C29 C 0.9211(5) 0.3712(4) 0.3042(3) 0.0392(13) Uani 1 1 d .
C30 C 0.9042(6) 0.4550(4) 0.2817(4) 0.0545(17) Uani 1 1 d .
H30 H 0.8293 0.4825 0.2857 0.065 Uiso 1 1 calc R
C31 C 0.9989(7) 0.4992(5) 0.2529(5) 0.072(2) Uani 1 1 d .
H31 H 0.9868 0.5562 0.2383 0.087 Uiso 1 1 calc R
C32 C 1.1110(7) 0.4592(6) 0.2457(5) 0.076(2) Uani 1 1 d .
H32 H 1.1737 0.4888 0.2263 0.091 Uiso 1 1 calc R
C33 C 1.1279(6) 0.3742(6) 0.2680(4) 0.064(2) Uani 1 1 d .
H33 H 1.2020 0.3463 0.2628 0.077 Uiso 1 1 calc R
C34 C 1.0352(6) 0.3311(4) 0.2977(4) 0.0493(16) Uani 1 1 d .
H34 H 1.0483 0.2747 0.3136 0.059 Uiso 1 1 calc R
C35 C 0.5986(6) 0.4578(4) 0.1874(3) 0.0408(14) Uani 1 1 d .
C36 C 0.5458(6) 0.4762(4) 0.2535(4) 0.0501(16) Uani 1 1 d .
H36 H 0.5231 0.4302 0.2811 0.060 Uiso 1 1 calc R
C37 C 0.5259(8) 0.5610(5) 0.2795(4) 0.069(2) Uani 1 1 d .
H37 H 0.4890 0.5718 0.3235 0.082 Uiso 1 1 calc R
C38 C 0.5608(9) 0.6286(5) 0.2402(5) 0.079(2) Uani 1 1 d .
H38 H 0.5457 0.6857 0.2566 0.095 Uiso 1 1 calc R
C39 C 0.6190(9) 0.6127(4) 0.1756(5) 0.076(2) Uani 1 1 d .
H39 H 0.6449 0.6595 0.1501 0.091 Uiso 1 1 calc R
C40 C 0.6388(7) 0.5270(4) 0.1485(4) 0.0553(17) Uani 1 1 d .
H40 H 0.6781 0.5163 0.1055 0.066 Uiso 1 1 calc R
C41 C 0.7106(6) 0.3540(4) 0.0756(3) 0.0405(14) Uani 1 1 d .
C42 C 0.8395(6) 0.3434(4) 0.0960(4) 0.0482(15) Uani 1 1 d .
H42 H 0.8753 0.3289 0.1471 0.058 Uiso 1 1 calc R
C43 C 0.9165(7) 0.3540(5) 0.0421(4) 0.065(2) Uani 1 1 d .
H43 H 1.0037 0.3478 0.0580 0.079 Uiso 1 1 calc R
C44 C 0.8688(8) 0.3732(5) -0.0336(5) 0.078(2) Uani 1 1 d .
H44 H 0.9222 0.3794 -0.0694 0.094 Uiso 1 1 calc R
C45 C 0.7379(8) 0.3835(5) -0.0569(4) 0.0634(19) Uani 1 1 d .
H45 H 0.7032 0.3963 -0.1087 0.076 Uiso 1 1 calc R
C46 C 0.6595(6) 0.3745(4) -0.0020(4) 0.0508(16) Uani 1 1 d .
H46 H 0.5725 0.3823 -0.0172 0.061 Uiso 1 1 calc R
C47 C 0.4539(5) 0.3243(4) 0.0822(3) 0.0410(14) Uani 1 1 d .
C48 C 0.3570(6) 0.3831(5) 0.0806(4) 0.0557(17) Uani 1 1 d .
H48 H 0.3688 0.4320 0.1170 0.067 Uiso 1 1 calc R
C49 C 0.2437(7) 0.3698(6) 0.0260(5) 0.075(2) Uani 1 1 d .
H49 H 0.1803 0.4101 0.0250 0.090 Uiso 1 1 calc R
C50 C 0.2242(7) 0.2964(6) -0.0274(5) 0.078(3) Uani 1 1 d .
H50 H 0.1470 0.2867 -0.0635 0.093 Uiso 1 1 calc R
C51 C 0.3184(7) 0.2384(5) -0.0271(4) 0.067(2) Uani 1 1 d .
H51 H 0.3059 0.1896 -0.0636 0.081 Uiso 1 1 calc R
C52 C 0.4339(6) 0.2522(4) 0.0282(4) 0.0523(16) Uani 1 1 d .
H52 H 0.4976 0.2122 0.0283 0.063 Uiso 1 1 calc R
C53 C 0.1364(9) 0.1590(6) 0.1417(5) 0.092(3) Uani 1 1 d .
H53A H 0.2118 0.1926 0.1365 0.111 Uiso 1 1 calc R
H53B H 0.0786 0.1992 0.1604 0.111 Uiso 1 1 calc R
C54 C -0.0780(12) -0.0737(9) 0.2022(14) 0.258(12) Uani 1 1 d .
H54A H -0.1023 -0.0804 0.1446 0.310 Uiso 1 1 calc R
H54B H -0.0575 -0.0121 0.2183 0.310 Uiso 1 1 calc R

loop_
_atom_site_aniso_label
_atom_site_aniso_U_11
_atom_site_aniso_U_22
_atom_site_aniso_U_33
_atom_site_aniso_U_23
_atom_site_aniso_U_13
_atom_site_aniso_U_12
Pd1 0.0391(3) 0.0308(2) 0.0311(2) -0.00063(18) 0.00253(19) 0.00110(19)
Ru1 0.0295(2) 0.0327(2) 0.0273(2) 0.00275(18) 0.00279(18) 0.00169(19)
Cl1 0.0338(8) 0.0563(9) 0.0458(8) 0.0104(7) 0.0119(6) 0.0038(7)
Cl2 0.0463(9) 0.0514(9) 0.0430(8) -0.0057(7) 0.0103(7) 0.0114(7)
Cl3 0.0590(10) 0.0426(9) 0.0521(9) 0.0014(7) 0.0069(8) -0.0114(7)
Cl4 0.0902(18) 0.133(2) 0.0941(17) -0.0124(16) 0.0164(14) 0.0016(16)
Cl5 0.0907(18) 0.157(3) 0.0950(18) 0.0089(18) 0.0066(15) -0.0112(17)
Cl6 0.184(5) 0.288(6) 0.259(6) 0.015(5) 0.111(4) 0.037(4)
Cl7 0.189(6) 0.467(12) 0.641(16) 0.291(12) 0.151(8) 0.113(7)
P1 0.0304(8) 0.0375(8) 0.0314(7) 0.0012(6) 0.0015(6) 0.0028(6)
P2 0.0304(7) 0.0349(8) 0.0312(7) 0.0049(6) 0.0074(6) 0.0032(6)
O1 0.048(2) 0.041(2) 0.0263(19) 0.0043(17) -0.0020(17) -0.0051(19)
N1 0.033(2) 0.036(3) 0.032(2) 0.002(2) 0.005(2) 0.007(2)
N2 0.032(2) 0.030(2) 0.032(2) 0.0021(19) 0.0003(19) 0.0003(19)
N3 0.045(3) 0.029(2) 0.024(2) -0.0015(18) 0.002(2) -0.004(2)
N4 0.039(3) 0.037(3) 0.036(3) -0.002(2) -0.003(2) -0.003(2)
C1 0.039(3) 0.037(3) 0.037(3) 0.005(3) 0.006(3) 0.004(3)
C2 0.057(4) 0.038(3) 0.038(3) 0.007(3) 0.004(3) 0.008(3)
C3 0.063(5) 0.044(4) 0.057(4) 0.000(3) -0.003(3) 0.002(3)
C4 0.068(5) 0.044(4) 0.064(5) 0.026(3) 0.004(4) 0.005(3)
C5 0.051(4) 0.057(4) 0.044(4) 0.023(3) 0.005(3) 0.002(3)
C6 0.034(3) 0.042(3) 0.036(3) 0.009(3) 0.003(2) 0.007(3)
C7 0.039(3) 0.053(4) 0.028(3) 0.002(3) 0.007(2) 0.006(3)
C8 0.037(3) 0.045(3) 0.032(3) 0.002(3) 0.002(2) -0.001(3)
C9 0.034(3) 0.031(3) 0.032(3) 0.000(2) 0.006(2) 0.003(2)
C10 0.040(3) 0.030(3) 0.030(3) -0.002(2) 0.004(2) 0.001(2)
C11 0.034(3) 0.038(3) 0.028(3) 0.001(2) 0.004(2) -0.001(2)
C12 0.033(3) 0.045(3) 0.032(3) -0.003(3) 0.001(2) 0.004(3)
C13 0.050(4) 0.051(4) 0.033(3) 0.001(3) 0.008(3) 0.002(3)
C14 0.060(4) 0.058(4) 0.036(3) -0.006(3) -0.002(3) -0.002(3)
C15 0.060(4) 0.058(4) 0.046(4) -0.018(3) -0.005(3) -0.005(3)
C16 0.059(4) 0.044(4) 0.048(4) 0.000(3) 0.000(3) -0.007(3)
C17 0.033(3) 0.046(4) 0.046(3) 0.009(3) 0.000(3) 0.003(3)
C18 0.046(4) 0.054(4) 0.060(4) 0.013(3) 0.007(3) 0.016(3)
C19 0.048(4) 0.061(5) 0.090(6) 0.030(4) 0.005(4) 0.010(4)
C20 0.055(5) 0.080(6) 0.084(6) 0.049(5) -0.012(4) -0.004(4)
C21 0.079(6) 0.086(6) 0.055(5) 0.024(4) -0.017(4) 0.003(5)
C22 0.071(5) 0.073(5) 0.043(4) 0.013(4) -0.006(3) 0.007(4)
C23 0.038(3) 0.045(3) 0.032(3) -0.001(3) 0.002(3) 0.006(3)
C24 0.047(4) 0.055(4) 0.040(3) -0.006(3) 0.007(3) -0.002(3)
C25 0.056(4) 0.079(5) 0.055(4) -0.020(4) 0.023(4) 0.003(4)
C26 0.063(5) 0.077(5) 0.054(4) -0.024(4) 0.011(4) 0.003(4)
C27 0.062(5) 0.045(4) 0.059(4) -0.017(3) 0.000(4) -0.003(3)
C28 0.043(4) 0.050(4) 0.048(4) -0.014(3) 0.005(3) 0.003(3)
C29 0.033(3) 0.053(4) 0.027(3) -0.002(3) -0.001(2) -0.006(3)
C30 0.039(4) 0.063(4) 0.061(4) 0.021(4) 0.003(3) -0.007(3)
C31 0.069(5) 0.071(5) 0.073(5) 0.020(4) 0.006(4) -0.015(4)
C32 0.050(5) 0.104(7) 0.074(5) 0.022(5) 0.013(4) -0.020(5)
C33 0.041(4) 0.099(6) 0.052(4) -0.008(4) 0.014(3) -0.006(4)
C34 0.036(3) 0.063(4) 0.047(4) -0.002(3) 0.005(3) 0.001(3)
C35 0.047(4) 0.037(3) 0.036(3) 0.005(3) -0.001(3) 0.006(3)
C36 0.064(4) 0.045(4) 0.045(4) 0.002(3) 0.021(3) 0.006(3)
C37 0.094(6) 0.058(5) 0.056(4) -0.007(4) 0.025(4) 0.012(4)
C38 0.116(7) 0.049(5) 0.066(5) -0.012(4) 0.008(5) 0.012(5)
C39 0.123(7) 0.038(4) 0.066(5) 0.006(4) 0.019(5) 0.002(4)
C40 0.075(5) 0.042(4) 0.053(4) 0.002(3) 0.023(4) 0.001(3)
C41 0.045(4) 0.043(3) 0.037(3) 0.007(3) 0.014(3) 0.005(3)
C42 0.042(4) 0.062(4) 0.043(3) 0.009(3) 0.012(3) 0.004(3)
C43 0.050(4) 0.096(6) 0.059(5) 0.020(4) 0.027(4) 0.007(4)
C44 0.073(6) 0.091(6) 0.089(6) 0.029(5) 0.050(5) 0.013(5)
C45 0.084(6) 0.066(5) 0.046(4) 0.020(3) 0.021(4) 0.007(4)
C46 0.049(4) 0.056(4) 0.053(4) 0.014(3) 0.020(3) 0.005(3)
C47 0.034(3) 0.052(4) 0.036(3) 0.014(3) 0.003(3) -0.001(3)
C48 0.036(4) 0.071(5) 0.062(4) 0.011(4) 0.012(3) 0.002(3)
C49 0.039(4) 0.090(6) 0.094(6) 0.032(5) 0.004(4) 0.002(4)
C50 0.049(5) 0.104(7) 0.072(5) 0.037(5) -0.016(4) -0.018(5)
C51 0.063(5) 0.070(5) 0.057(4) 0.021(4) -0.018(4) -0.021(4)
C52 0.057(4) 0.056(4) 0.041(4) 0.014(3) 0.000(3) 0.000(3)
C53 0.092(7) 0.084(6) 0.096(7) -0.007(5) 0.010(5) 0.003(5)
C54 0.071(9) 0.147(13) 0.53(4) 0.114(17) -0.031(15) -0.022(9)

loop_
_atom_type_symbol
_atom_type_description
_atom_type_scat_dispersion_real
_atom_type_scat_dispersion_imag
_atom_type_scat_source
C C 0.0033 0.0016 'International Tables Vol C Tables 4.2.6.8 and 6.1.1.4'
H H 0.0000 0.0000 'International Tables Vol C Tables 4.2.6.8 and 6.1.1.4'
Cl Cl 0.1484 0.1585 'International Tables Vol C Tables 4.2.6.8 and 6.1.1.4'
N N 0.0061 0.0033 'International Tables Vol C Tables 4.2.6.8 and 6.1.1.4'
O O 0.0106 0.0060 'International Tables Vol C Tables 4.2.6.8 and 6.1.1.4'
P P 0.1023 0.0942 'International Tables Vol C Tables 4.2.6.8 and 6.1.1.4'
Pd Pd -0.9988 1.0072 'International Tables Vol C Tables 4.2.6.8 and 6.1.1.4'
Ru Ru -1.2594 0.8363 'International Tables Vol C Tables 4.2.6.8 and 6.1.1.4'

loop_
_geom_angle_atom_site_label_1
_geom_angle_atom_site_label_2
_geom_angle_atom_site_label_3
_geom_angle
N3 Pd1 N4 81.44(17)
N3 Pd1 N1 91.22(17)
N4 Pd1 N1 171.87(18)
N3 Pd1 Cl3 166.25(14)
N4 Pd1 Cl3 91.99(14)
N1 Pd1 Cl3 95.91(13)
O1 Ru1 N2 75.44(15)
O1 Ru1 P1 169.87(11)
N2 Ru1 P1 97.61(12)
O1 Ru1 P2 90.52(10)
N2 Ru1 P2 163.85(12)
P1 Ru1 P2 97.29(5)
O1 Ru1 Cl2 82.59(11)
N2 Ru1 Cl2 90.64(12)
P1 Ru1 Cl2 90.22(5)
P2 Ru1 Cl2 95.51(5)
O1 Ru1 Cl1 83.80(11)
N2 Ru1 Cl1 82.68(12)
P1 Ru1 Cl1 102.84(5)
P2 Ru1 Cl1 87.96(5)
Cl2 Ru1 Cl1 165.98(6)
C29 P1 C23 102.6(3)
C29 P1 C17 101.0(3)
C23 P1 C17 98.4(3)
C29 P1 Ru1 116.71(17)
C23 P1 Ru1 121.46(19)
C17 P1 Ru1 113.3(2)
C35 P2 C47 100.8(3)
C35 P2 C41 102.5(3)
C47 P2 C41 98.9(3)
C35 P2 Ru1 120.24(19)
C47 P2 Ru1 109.77(19)
C41 P2 Ru1 120.97(19)
C11 O1 Ru1 112.0(3)
C9 N1 C1 119.0(4)
C9 N1 Pd1 117.6(3)
C1 N1 Pd1 122.1(4)
C10 N2 N3 118.0(4)
C10 N2 Ru1 129.2(4)
N3 N2 Ru1 112.4(3)
C11 N3 N2 113.3(4)
C11 N3 Pd1 115.3(4)
N2 N3 Pd1 127.8(3)
C16 N4 C12 119.4(5)
C16 N4 Pd1 128.0(4)
C12 N4 Pd1 112.6(3)
N1 C1 C2 120.1(5)
N1 C1 C6 121.4(5)
C2 C1 C6 118.5(5)
C3 C2 C1 120.6(6)
C3 C2 H2 119.7
C1 C2 H2 119.7
C2 C3 C4 120.6(6)
C2 C3 H3 119.7
C4 C3 H3 119.7
C5 C4 C3 120.1(6)
C5 C4 H4 119.9
C3 C4 H4 119.9
C4 C5 C6 120.6(6)
C4 C5 H5 119.7
C6 C5 H5 119.7
C5 C6 C1 119.2(5)
C5 C6 C7 123.8(5)
C1 C6 C7 116.8(5)
C8 C7 C6 120.2(5)
C8 C7 H7 119.9
C6 C7 H7 119.9
C7 C8 C9 120.4(5)
C7 C8 H8 119.8
C9 C8 H8 119.8
N1 C9 C8 120.9(5)
N1 C9 C10 123.6(5)
C8 C9 C10 115.3(5)
N2 C10 C9 132.4(5)
N2 C10 H10 113.8
C9 C10 H10 113.8
O1 C11 N3 125.3(5)
O1 C11 C12 120.2(5)
N3 C11 C12 114.4(5)
N4 C12 C13 121.6(5)
N4 C12 C11 115.7(5)
C13 C12 C11 122.6(5)
C14 C13 C12 119.3(6)
C14 C13 H13 120.3
C12 C13 H13 120.3
C15 C14 C13 118.7(6)
C15 C14 H14 120.7
C13 C14 H14 120.7
C14 C15 C16 119.9(6)
C14 C15 H15 120.0
C16 C15 H15 120.0
N4 C16 C15 121.1(6)
N4 C16 H16 119.5
C15 C16 H16 119.5
C18 C17 C22 119.0(6)
C18 C17 P1 120.5(5)
C22 C17 P1 120.5(5)
C17 C18 C19 120.6(7)
C17 C18 H18 119.7
C19 C18 H18 119.7
C20 C19 C18 120.3(7)
C20 C19 H19 119.8
C18 C19 H19 119.8
C19 C20 C21 119.7(7)
C19 C20 H20 120.1
C21 C20 H20 120.1
C20 C21 C22 121.2(7)
C20 C21 H21 119.4
C22 C21 H21 119.4
C21 C22 C17 119.1(7)
C21 C22 H22 120.5
C17 C22 H22 120.5
C24 C23 C28 118.8(5)
C24 C23 P1 117.3(4)
C28 C23 P1 123.0(4)
C23 C24 C25 120.1(6)
C23 C24 H24 119.9
C25 C24 H24 119.9
C26 C25 C24 121.5(7)
C26 C25 H25 119.3
C24 C25 H25 119.3
C27 C26 C25 118.8(6)
C27 C26 H26 120.6
C25 C26 H26 120.6
C26 C27 C28 121.0(6)
C26 C27 H27 119.5
C28 C27 H27 119.5
C27 C28 C23 119.8(6)
C27 C28 H28 120.1
C23 C28 H28 120.1
C30 C29 C34 118.8(6)
C30 C29 P1 120.7(5)
C34 C29 P1 120.4(5)
C29 C30 C31 120.4(7)
C29 C30 H30 119.8
C31 C30 H30 119.8
C32 C31 C30 120.8(7)
C32 C31 H31 119.6
C30 C31 H31 119.6
C33 C32 C31 119.0(7)
C33 C32 H32 120.5
C31 C32 H32 120.5
C34 C33 C32 120.2(7)
C34 C33 H33 119.9
C32 C33 H33 119.9
C33 C34 C29 120.9(7)
C33 C34 H34 119.6
C29 C34 H34 119.6
C36 C35 C40 119.2(6)
C36 C35 P2 119.7(5)
C40 C35 P2 121.1(5)
C37 C36 C35 121.7(6)
C37 C36 H36 119.2
C35 C36 H36 119.2
C38 C37 C36 119.4(7)
C38 C37 H37 120.3
C36 C37 H37 120.3
C37 C38 C39 120.4(7)
C37 C38 H38 119.8
C39 C38 H38 119.8
C38 C39 C40 120.6(7)
C38 C39 H39 119.7
C40 C39 H39 119.7
C35 C40 C39 118.7(6)
C35 C40 H40 120.7
C39 C40 H40 120.7
C42 C41 C46 118.0(5)
C42 C41 P2 120.2(4)
C46 C41 P2 121.7(5)
C41 C42 C43 121.1(6)
C41 C42 H42 119.5
C43 C42 H42 119.5
C44 C43 C42 121.8(7)
C44 C43 H43 119.1
C42 C43 H43 119.1
C43 C44 C45 118.8(7)
C43 C44 H44 120.6
C45 C44 H44 120.6
C46 C45 C44 119.6(7)
C46 C45 H45 120.2
C44 C45 H45 120.2
C45 C46 C41 120.6(6)
C45 C46 H46 119.7
C41 C46 H46 119.7
C52 C47 C48 118.5(6)
C52 C47 P2 119.4(5)
C48 C47 P2 122.0(5)
C49 C48 C47 120.9(7)
C49 C48 H48 119.6
C47 C48 H48 119.6
C48 C49 C50 120.0(8)
C48 C49 H49 120.0
C50 C49 H49 120.0
C51 C50 C49 119.9(7)
C51 C50 H50 120.1
C49 C50 H50 120.1
C50 C51 C52 120.0(7)
C50 C51 H51 120.0
C52 C51 H51 120.0
C47 C52 C51 120.6(7)
C47 C52 H52 119.7
C51 C52 H52 119.7
Cl5 C53 Cl4 111.9(5)
Cl5 C53 H53A 109.2
Cl4 C53 H53A 109.2
Cl5 C53 H53B 109.2
Cl4 C53 H53B 109.2
H53A C53 H53B 107.9
Cl7 C54 Cl6 109.3(10)
Cl7 C54 H54A 109.8
Cl6 C54 H54A 109.8
Cl7 C54 H54B 109.8
Cl6 C54 H54B 109.8
H54A C54 H54B 108.3

loop_
_geom_bond_atom_site_label_1
_geom_bond_atom_site_label_2
_geom_bond_distance
Pd1 N3 1.983(4)
Pd1 N4 2.034(4)
Pd1 N1 2.036(4)
Pd1 Cl3 2.3140(16)
Ru1 O1 2.133(4)
Ru1 N2 2.146(4)
Ru1 P1 2.3172(15)
Ru1 P2 2.3370(14)
Ru1 Cl2 2.4113(15)
Ru1 Cl1 2.4151(14)
Cl4 C53 1.745(9)
Cl5 C53 1.723(9)
Cl6 C54 1.633(17)
Cl7 C54 1.625(13)
P1 C29 1.849(6)
P1 C23 1.854(6)
P1 C17 1.873(6)
P2 C35 1.839(6)
P2 C47 1.842(6)
P2 C41 1.851(6)
O1 C11 1.250(6)
N1 C9 1.351(6)
N1 C1 1.380(7)
N2 C10 1.308(6)
N2 N3 1.375(6)
N3 C11 1.337(6)
N4 C16 1.333(7)
N4 C12 1.348(7)
C1 C2 1.401(8)
C1 C6 1.418(7)
C2 C3 1.361(8)
C2 H2 0.9300
C3 C4 1.402(9)
C3 H3 0.9300
C4 C5 1.355(9)
C4 H4 0.9300
C5 C6 1.404(8)
C5 H5 0.9300
C6 C7 1.431(8)
C7 C8 1.350(8)
C7 H7 0.9300
C8 C9 1.414(7)
C8 H8 0.9300
C9 C10 1.436(7)
C10 H10 0.9300
C11 C12 1.480(7)
C12 C13 1.381(7)
C13 C14 1.375(8)
C13 H13 0.9300
C14 C15 1.374(9)
C14 H14 0.9300
C15 C16 1.387(8)
C15 H15 0.9300
C16 H16 0.9300
C17 C18 1.373(8)
C17 C22 1.398(8)
C18 C19 1.395(9)
C18 H18 0.9300
C19 C20 1.359(11)
C19 H19 0.9300
C20 C21 1.365(11)
C20 H20 0.9300
C21 C22 1.393(9)
C21 H21 0.9300
C22 H22 0.9300
C23 C24 1.377(8)
C23 C28 1.405(8)
C24 C25 1.378(8)
C24 H24 0.9300
C25 C26 1.377(9)
C25 H25 0.9300
C26 C27 1.369(10)
C26 H26 0.9300
C27 C28 1.383(8)
C27 H27 0.9300
C28 H28 0.9300
C29 C30 1.373(8)
C29 C34 1.407(8)
C30 C31 1.395(9)
C30 H30 0.9300
C31 C32 1.389(11)
C31 H31 0.9300
C32 C33 1.388(11)
C32 H32 0.9300
C33 C34 1.379(9)
C33 H33 0.9300
C34 H34 0.9300
C35 C36 1.385(8)
C35 C40 1.394(8)
C36 C37 1.381(9)
C36 H36 0.9300
C37 C38 1.358(10)
C37 H37 0.9300
C38 C39 1.391(11)
C38 H38 0.9300
C39 C40 1.398(9)
C39 H39 0.9300
C40 H40 0.9300
C41 C42 1.373(8)
C41 C46 1.398(8)
C42 C43 1.375(8)
C42 H42 0.9300
C43 C44 1.354(10)
C43 H43 0.9300
C44 C45 1.397(10)
C44 H44 0.9300
C45 C46 1.397(9)
C45 H45 0.9300
C46 H46 0.9300
C47 C52 1.375(8)
C47 C48 1.392(8)
C48 C49 1.378(9)
C48 H48 0.9300
C49 C50 1.384(11)
C49 H49 0.9300
C50 C51 1.364(11)
C50 H50 0.9300
C51 C52 1.402(9)
C51 H51 0.9300
C52 H52 0.9300
C53 H53A 0.9700
C53 H53B 0.9700
C54 H54A 0.9700
C54 H54B 0.9700

loop_
_geom_torsion_atom_site_label_1
_geom_torsion_atom_site_label_2
_geom_torsion_atom_site_label_3
_geom_torsion_atom_site_label_4
_geom_torsion
O1 Ru1 P1 C29 95.6(7)
N2 Ru1 P1 C29 141.6(2)
P2 Ru1 P1 C29 -44.6(2)
Cl2 Ru1 P1 C29 50.9(2)
Cl1 Ru1 P1 C29 -134.2(2)
O1 Ru1 P1 C23 -138.0(6)
N2 Ru1 P1 C23 -91.9(2)
P2 Ru1 P1 C23 81.9(2)
Cl2 Ru1 P1 C23 177.4(2)
Cl1 Ru1 P1 C23 -7.7(2)
O1 Ru1 P1 C17 -21.1(7)
N2 Ru1 P1 C17 24.9(2)
P2 Ru1 P1 C17 -161.3(2)
Cl2 Ru1 P1 C17 -65.7(2)
Cl1 Ru1 P1 C17 109.1(2)
O1 Ru1 P2 C35 144.3(2)
N2 Ru1 P2 C35 115.0(5)
P1 Ru1 P2 C35 -42.2(2)
Cl2 Ru1 P2 C35 -133.1(2)
Cl1 Ru1 P2 C35 60.5(2)
O1 Ru1 P2 C47 28.2(2)
N2 Ru1 P2 C47 -1.1(5)
P1 Ru1 P2 C47 -158.2(2)
Cl2 Ru1 P2 C47 110.8(2)
Cl1 Ru1 P2 C47 -55.6(2)
O1 Ru1 P2 C41 -85.7(2)
N2 Ru1 P2 C41 -115.0(5)
P1 Ru1 P2 C41 87.8(2)
Cl2 Ru1 P2 C41 -3.1(2)
Cl1 Ru1 P2 C41 -169.5(2)
N2 Ru1 O1 C11 -7.5(4)
P1 Ru1 O1 C11 40.1(8)
P2 Ru1 O1 C11 -179.4(4)
Cl2 Ru1 O1 C11 85.1(4)
Cl1 Ru1 O1 C11 -91.5(4)
N3 Pd1 N1 C9 31.4(4)
N4 Pd1 N1 C9 56.8(14)
Cl3 Pd1 N1 C9 -136.8(4)
N3 Pd1 N1 C1 -161.7(4)
N4 Pd1 N1 C1 -136.4(12)
Cl3 Pd1 N1 C1 30.0(4)
O1 Ru1 N2 C10 -161.2(5)
P1 Ru1 N2 C10 26.3(5)
P2 Ru1 N2 C10 -130.9(4)
Cl2 Ru1 N2 C10 116.6(5)
Cl1 Ru1 N2 C10 -75.8(5)
O1 Ru1 N2 N3 10.9(3)
P1 Ru1 N2 N3 -161.6(3)
P2 Ru1 N2 N3 41.3(7)
Cl2 Ru1 N2 N3 -71.3(3)
Cl1 Ru1 N2 N3 96.4(3)
C10 N2 N3 C11 160.2(5)
Ru1 N2 N3 C11 -12.9(5)
C10 N2 N3 Pd1 2.9(7)
Ru1 N2 N3 Pd1 -170.2(2)
N4 Pd1 N3 C11 5.7(4)
N1 Pd1 N3 C11 -177.8(4)
Cl3 Pd1 N3 C11 -56.4(7)
N4 Pd1 N3 N2 162.6(5)
N1 Pd1 N3 N2 -20.9(4)
Cl3 Pd1 N3 N2 100.5(6)
N3 Pd1 N4 C16 176.9(6)
N1 Pd1 N4 C16 151.2(11)
Cl3 Pd1 N4 C16 -15.3(5)
N3 Pd1 N4 C12 -1.3(4)
N1 Pd1 N4 C12 -26.9(14)
Cl3 Pd1 N4 C12 166.6(4)
C9 N1 C1 C2 -163.5(5)
Pd1 N1 C1 C2 29.9(7)
C9 N1 C1 C6 13.9(8)
Pd1 N1 C1 C6 -152.8(4)
N1 C1 C2 C3 -179.4(6)
C6 C1 C2 C3 3.1(9)
C1 C2 C3 C4 2.7(10)
C2 C3 C4 C5 -5.4(11)
C3 C4 C5 C6 2.0(10)
C4 C5 C6 C1 3.9(9)
C4 C5 C6 C7 -171.2(6)
N1 C1 C6 C5 176.2(5)
C2 C1 C6 C5 -6.4(8)
N1 C1 C6 C7 -8.3(8)
C2 C1 C6 C7 169.1(5)
C5 C6 C7 C8 174.1(6)
C1 C6 C7 C8 -1.1(8)
C6 C7 C8 C9 4.9(8)
C1 N1 C9 C8 -9.9(8)
Pd1 N1 C9 C8 157.4(4)
C1 N1 C9 C10 164.2(5)
Pd1 N1 C9 C10 -28.6(7)
C7 C8 C9 N1 0.6(8)
C7 C8 C9 C10 -174.0(5)
N3 N2 C10 C9 13.5(9)
Ru1 N2 C10 C9 -174.8(4)
N1 C9 C10 N2 1.7(10)
C8 C9 C10 N2 176.0(6)
Ru1 O1 C11 N3 3.0(7)
Ru1 O1 C11 C12 178.8(4)
N2 N3 C11 O1 7.0(8)
Pd1 N3 C11 O1 167.3(4)
N2 N3 C11 C12 -169.0(4)
Pd1 N3 C11 C12 -8.7(6)
C16 N4 C12 C13 2.3(9)
Pd1 N4 C12 C13 -179.3(4)
C16 N4 C12 C11 178.8(5)
Pd1 N4 C12 C11 -2.9(6)
O1 C11 C12 N4 -168.5(5)
N3 C11 C12 N4 7.7(7)
O1 C11 C12 C13 7.9(8)
N3 C11 C12 C13 -175.9(5)
N4 C12 C13 C14 -2.8(9)
C11 C12 C13 C14 -179.0(5)
C12 C13 C14 C15 0.9(10)
C13 C14 C15 C16 1.4(10)
C12 N4 C16 C15 0.1(9)
Pd1 N4 C16 C15 -178.0(5)
C14 C15 C16 N4 -1.9(10)
C29 P1 C17 C18 -86.8(5)
C23 P1 C17 C18 168.5(5)
Ru1 P1 C17 C18 38.8(6)
C29 P1 C17 C22 94.5(6)
C23 P1 C17 C22 -10.2(6)
Ru1 P1 C17 C22 -139.9(5)
C22 C17 C18 C19 -0.5(10)
P1 C17 C18 C19 -179.3(5)
C17 C18 C19 C20 0.9(11)
C18 C19 C20 C21 -1.5(12)
C19 C20 C21 C22 1.8(12)
C20 C21 C22 C17 -1.4(12)
C18 C17 C22 C21 0.8(10)
P1 C17 C22 C21 179.6(6)
C29 P1 C23 C24 172.7(5)
C17 P1 C23 C24 -84.0(5)
Ru1 P1 C23 C24 40.0(5)
C29 P1 C23 C28 -18.5(5)
C17 P1 C23 C28 84.8(5)
Ru1 P1 C23 C28 -151.1(4)
C28 C23 C24 C25 0.1(9)
P1 C23 C24 C25 169.4(5)
C23 C24 C25 C26 0.0(11)
C24 C25 C26 C27 -0.1(12)
C25 C26 C27 C28 0.0(11)
C26 C27 C28 C23 0.1(10)
C24 C23 C28 C27 -0.2(9)
P1 C23 C28 C27 -168.9(5)
C23 P1 C29 C30 -49.1(5)
C17 P1 C29 C30 -150.4(5)
Ru1 P1 C29 C30 86.2(5)
C23 P1 C29 C34 134.2(5)
C17 P1 C29 C34 32.9(5)
Ru1 P1 C29 C34 -90.4(5)
C34 C29 C30 C31 0.0(9)
P1 C29 C30 C31 -176.7(5)
C29 C30 C31 C32 0.6(11)
C30 C31 C32 C33 -0.2(12)
C31 C32 C33 C34 -0.9(11)
C32 C33 C34 C29 1.5(10)
C30 C29 C34 C33 -1.1(9)
P1 C29 C34 C33 175.7(5)
C47 P2 C35 C36 88.0(5)
C41 P2 C35 C36 -170.3(5)
Ru1 P2 C35 C36 -32.6(6)
C47 P2 C35 C40 -89.9(5)
C41 P2 C35 C40 11.7(6)
Ru1 P2 C35 C40 149.4(4)
C40 C35 C36 C37 3.4(10)
P2 C35 C36 C37 -174.6(6)
C35 C36 C37 C38 -1.1(11)
C36 C37 C38 C39 -1.6(13)
C37 C38 C39 C40 2.0(13)
C36 C35 C40 C39 -2.9(10)
P2 C35 C40 C39 175.1(6)
C38 C39 C40 C35 0.3(12)
C35 P2 C41 C42 96.1(5)
C47 P2 C41 C42 -160.7(5)
Ru1 P2 C41 C42 -41.2(6)
C35 P2 C41 C46 -82.6(5)
C47 P2 C41 C46 20.6(6)
Ru1 P2 C41 C46 140.1(4)
C46 C41 C42 C43 0.9(10)
P2 C41 C42 C43 -177.8(5)
C41 C42 C43 C44 -1.5(12)
C42 C43 C44 C45 0.8(13)
C43 C44 C45 C46 0.4(12)
C44 C45 C46 C41 -1.0(11)
C42 C41 C46 C45 0.3(9)
P2 C41 C46 C45 179.0(5)
C35 P2 C47 C52 165.5(5)
C41 P2 C47 C52 60.9(5)
Ru1 P2 C47 C52 -66.7(5)
C35 P2 C47 C48 -11.1(6)
C41 P2 C47 C48 -115.8(5)
Ru1 P2 C47 C48 116.7(5)
C52 C47 C48 C49 -0.4(9)
P2 C47 C48 C49 176.3(5)
C47 C48 C49 C50 1.1(11)
C48 C49 C50 C51 -1.5(12)
C49 C50 C51 C52 1.1(11)
C48 C47 C52 C51 0.0(9)
P2 C47 C52 C51 -176.8(5)
C50 C51 C52 C47 -0.4(10)
